data_7044733
loop_
_publ_author_name
'Sato, Kaoko'
'Tan, Tristan'
'Schaefers, Felix'
'Hahn, Ekkehardt F.'
'Stephan, Douglas W.'

_publ_section_title
;
 Imidazole-stabilized, electron-deficient boron cations
;
_journal_name_full 'Dalton Transactions'
_journal_paper_doi 10.1039/C7DT04030J
_journal_year 2017
_chemical_formula_moiety '(C29 H20 B F10 N2), 1.5(C7 H8), (Al Cl4)'
_chemical_formula_sum 'C39.5 H26 Al B Cl4 F10 N2'
_chemical_formula_weight 898.21
_space_group_crystal_system triclinic
_space_group_IT_number 2
_space_group_name_Hall '-P 1'
_space_group_name_H-M_alt 'P -1'
_symmetry_space_group_name_Hall '-P 1'
_symmetry_space_group_name_H-M 'P -1'
_atom_sites_solution_hydrogens geom
_audit_creation_method SHELXL-2016/6
_audit_update_record
;
2017-10-19 deposited with the CCDC.
2017-11-09 downloaded from the CCDC.
;
_cell_angle_alpha 88.344(3)
_cell_angle_beta 83.681(3)
_cell_angle_gamma 74.068(3)
_cell_formula_units_Z 2
_cell_length_a 8.9781(5)
_cell_length_b 13.5353(7)
_cell_length_c 17.3740(9)
_cell_measurement_reflns_used 8541
_cell_measurement_temperature 153(2)
_cell_measurement_theta_max 28.21
_cell_measurement_theta_min 2.62
_cell_volume 2017.87(19)
_computing_structure_refinement 'SHELXL-2016/6 (Sheldrick, 2016)'
_diffrn_ambient_temperature 153(2)
_diffrn_measured_fraction_theta_full 0.998
_diffrn_measured_fraction_theta_max 0.993
_diffrn_measurement_device_type 'Bruker APEX-II CCD'
_diffrn_measurement_method 'Omega and Phi scans'
_diffrn_radiation_monochromator 'Goebel mirror'
_diffrn_radiation_type MoK\a
_diffrn_radiation_wavelength 0.71073
_diffrn_reflns_av_R_equivalents 0.0401
_diffrn_reflns_av_unetI/netI 0.0454
_diffrn_reflns_Laue_measured_fraction_full 0.998
_diffrn_reflns_Laue_measured_fraction_max 0.993
_diffrn_reflns_limit_h_max 12
_diffrn_reflns_limit_h_min -12
_diffrn_reflns_limit_k_max 18
_diffrn_reflns_limit_k_min -18
_diffrn_reflns_limit_l_max 23
_diffrn_reflns_limit_l_min -23
_diffrn_reflns_number 31412
_diffrn_reflns_point_group_measured_fraction_full 0.998
_diffrn_reflns_point_group_measured_fraction_max 0.993
_diffrn_reflns_theta_full 25.242
_diffrn_reflns_theta_max 28.525
_diffrn_reflns_theta_min 2.760
_diffrn_source microsource
_exptl_absorpt_coefficient_mu 0.394
_exptl_absorpt_correction_T_max 0.7457
_exptl_absorpt_correction_T_min 0.6536
_exptl_absorpt_correction_type multi-scan
_exptl_absorpt_process_details SADABS-2008/1
_exptl_crystal_colour Colourless
_exptl_crystal_density_diffrn 1.478
_exptl_crystal_description Needle
_exptl_crystal_F_000 906
_exptl_crystal_size_max 0.405
_exptl_crystal_size_mid 0.178
_exptl_crystal_size_min 0.144
_refine_diff_density_max 1.024
_refine_diff_density_min -0.418
_refine_diff_density_rms 0.069
_refine_ls_extinction_method none
_refine_ls_goodness_of_fit_ref 1.036
_refine_ls_hydrogen_treatment constr
_refine_ls_matrix_type full
_refine_ls_number_parameters 488
_refine_ls_number_reflns 10165
_refine_ls_number_restraints 0
_refine_ls_restrained_S_all 1.036
_refine_ls_R_factor_all 0.0750
_refine_ls_R_factor_gt 0.0492
_refine_ls_shift/su_max 0.001
_refine_ls_shift/su_mean 0.000
_refine_ls_structure_factor_coef Fsqd
_refine_ls_weighting_details 'w=1/[\s^2^(Fo^2^)+(0.0737P)^2^+0.7846P] where P=(Fo^2^+2Fc^2^)/3'
_refine_ls_weighting_scheme calc
_refine_ls_wR_factor_gt 0.1295
_refine_ls_wR_factor_ref 0.1408
_reflns_Friedel_coverage 0.000
_reflns_number_gt 7352
_reflns_number_total 10165
_reflns_threshold_expression 'I > 2\s(I)'
_cod_data_source_file c7dt04030j2.cif
_cod_data_source_block ks
_cod_depositor_comments
;
The following automatic conversions were performed:

'_exptl_absorpt_correction_type' value 'Multi-scan' changed to
'multi-scan' according to
/home/data/users/saulius/crontab/automatic-downloads/rss-feeds/RSC/lib/dictionaries/cif_core.dic
dictionary named 'cif_core.dic' version 2.4.2 from 2011-04-26.

Automatic conversion script
Id: cif_fix_values 4973 2017-02-22 13:04:09Z antanas 
;
_cod_original_cell_volume 2017.88(19)
_cod_original_formula_sum 'C39.50 H26 Al B Cl4 F10 N2'
_cod_database_code 7044733
_shelx_shelxl_version_number 2016/6
_shelx_space_group_comment
;
The symmetry employed for this shelxl refinement is uniquely defined
by the following loop, which should always be used as a source of
symmetry information in preference to the above space-group names.
They are only intended as comments.
;
_shelx_estimated_absorpt_t_min 0.857
_shelx_estimated_absorpt_t_max 0.945

loop_
_space_group_symop_operation_xyz
'x, y, z'
'-x, -y, -z'

loop_
_atom_site_label
_atom_site_type_symbol
_atom_site_fract_x
_atom_site_fract_y
_atom_site_fract_z
_atom_site_U_iso_or_equiv
_atom_site_adp_type
_atom_site_occupancy
_atom_site_site_symmetry_order
_atom_site_calc_flag
_atom_site_refinement_flags_posn
_atom_site_refinement_flags_adp
_atom_site_refinement_flags_occupancy
_atom_site_disorder_assembly
_atom_site_disorder_group
B1 B 0.4842(3) 0.82836(18) 0.23242(12) 0.0224(5) Uani 1 1 d . . . . .
F1 F 0.36852(17) 0.83541(10) 0.08340(7) 0.0342(3) Uani 1 1 d . . . . .
F2 F 0.2938(2) 1.00119(12) -0.00605(8) 0.0443(4) Uani 1 1 d . . . . .
F3 F 0.3350(2) 1.18234(11) 0.03839(8) 0.0492(4) Uani 1 1 d . . . . .
F4 F 0.4399(2) 1.19682(10) 0.17595(8) 0.0465(4) Uani 1 1 d . . . . .
F5 F 0.50387(16) 1.03467(9) 0.27046(7) 0.0310(3) Uani 1 1 d . . . . .
F6 F 0.46488(17) 0.61544(10) 0.26399(7) 0.0353(3) Uani 1 1 d . . . . .
F7 F 0.6445(2) 0.45064(10) 0.18692(9) 0.0517(4) Uani 1 1 d . . . . .
F8 F 0.8702(2) 0.47055(12) 0.07423(9) 0.0634(5) Uani 1 1 d . . . . .
F9 F 0.9190(2) 0.65629(13) 0.04304(9) 0.0593(5) Uani 1 1 d . . . . .
F10 F 0.74238(17) 0.82328(10) 0.11978(7) 0.0382(3) Uani 1 1 d . . . . .
N1 N 0.4909(2) 0.78548(12) 0.43761(9) 0.0211(3) Uani 1 1 d . . . . .
N3 N 0.4470(2) 0.82985(12) 0.31670(9) 0.0216(4) Uani 1 1 d . . . . .
C2 C 0.5322(2) 0.76115(15) 0.36386(11) 0.0218(4) Uani 1 1 d . . . . .
H2 H 0.612521 0.702187 0.346002 0.026 Uiso 1 1 calc R U . . .
C4 C 0.3392(2) 0.90450(15) 0.36547(11) 0.0218(4) Uani 1 1 d . . . . .
C5 C 0.2176(3) 0.98747(16) 0.34843(12) 0.0261(4) Uani 1 1 d . . . . .
H5 H 0.193610 1.003113 0.296793 0.031 Uiso 1 1 calc R U . . .
C6 C 0.1330(3) 1.04629(16) 0.41048(13) 0.0281(5) Uani 1 1 d . . . . .
H6 H 0.049515 1.104392 0.401147 0.034 Uiso 1 1 calc R U . . .
C7 C 0.1669(3) 1.02266(16) 0.48657(12) 0.0273(5) Uani 1 1 d . . . . .
H7 H 0.107751 1.066220 0.527407 0.033 Uiso 1 1 calc R U . . .
C8 C 0.2839(3) 0.93791(16) 0.50397(11) 0.0257(5) Uani 1 1 d . . . . .
H8 H 0.305515 0.921272 0.555808 0.031 Uiso 1 1 calc R U . . .
C9 C 0.3692(2) 0.87752(15) 0.44139(11) 0.0210(4) Uani 1 1 d . . . . .
C10 C 0.5600(3) 0.72366(15) 0.50449(11) 0.0226(4) Uani 1 1 d . . . . .
C11 C 0.4319(3) 0.68955(16) 0.55518(11) 0.0256(4) Uani 1 1 d . . . . .
H11A H 0.347908 0.750527 0.574379 0.031 Uiso 1 1 calc R U . . .
H11B H 0.386415 0.647097 0.524286 0.031 Uiso 1 1 calc R U . . .
C12 C 0.5025(3) 0.62720(17) 0.62360(12) 0.0314(5) Uani 1 1 d . . . . .
H12 H 0.419345 0.605360 0.657171 0.038 Uiso 1 1 calc R U . . .
C13 C 0.5723(3) 0.69406(18) 0.67091(12) 0.0358(6) Uani 1 1 d . . . . .
H13A H 0.489945 0.755799 0.690207 0.043 Uiso 1 1 calc R U . . .
H13B H 0.615695 0.654891 0.716133 0.043 Uiso 1 1 calc R U . . .
C14 C 0.7010(3) 0.72638(18) 0.62012(13) 0.0347(5) Uani 1 1 d . . . . .
H14 H 0.747059 0.769111 0.651421 0.042 Uiso 1 1 calc R U . . .
C15 C 0.8287(3) 0.63069(19) 0.59014(14) 0.0371(5) Uani 1 1 d . . . . .
H15A H 0.912357 0.651570 0.557415 0.044 Uiso 1 1 calc R U . . .
H15B H 0.874883 0.590400 0.634328 0.044 Uiso 1 1 calc R U . . .
C16 C 0.7583(3) 0.56520(17) 0.54298(12) 0.0311(5) Uani 1 1 d . . . . .
H16 H 0.841362 0.502862 0.523298 0.037 Uiso 1 1 calc R U . . .
C17 C 0.6880(3) 0.62808(16) 0.47403(12) 0.0275(5) Uani 1 1 d . . . . .
H17A H 0.770419 0.649242 0.440509 0.033 Uiso 1 1 calc R U . . .
H17B H 0.643367 0.585539 0.442772 0.033 Uiso 1 1 calc R U . . .
C18 C 0.6336(3) 0.78928(16) 0.55115(12) 0.0289(5) Uani 1 1 d . . . . .
H18A H 0.717285 0.809418 0.517877 0.035 Uiso 1 1 calc R U . . .
H18B H 0.553836 0.852582 0.569778 0.035 Uiso 1 1 calc R U . . .
C19 C 0.6309(3) 0.53221(17) 0.59427(13) 0.0320(5) Uani 1 1 d . . . . .
H19A H 0.675825 0.491983 0.638759 0.038 Uiso 1 1 calc R U . . .
H19B H 0.586704 0.488065 0.564277 0.038 Uiso 1 1 calc R U . . .
C20 C 0.4338(2) 0.92801(15) 0.18275(11) 0.0237(4) Uani 1 1 d . . . . .
C21 C 0.3824(3) 0.92456(16) 0.11029(11) 0.0262(5) Uani 1 1 d . . . . .
C22 C 0.3453(3) 1.00854(18) 0.06281(12) 0.0319(5) Uani 1 1 d . . . . .
C23 C 0.3643(3) 1.10077(17) 0.08495(13) 0.0347(5) Uani 1 1 d . . . . .
C24 C 0.4183(3) 1.10789(16) 0.15543(12) 0.0321(5) Uani 1 1 d . . . . .
C25 C 0.4502(3) 1.02314(16) 0.20292(11) 0.0251(4) Uani 1 1 d . . . . .
C26 C 0.5912(3) 0.72761(15) 0.19321(11) 0.0237(4) Uani 1 1 d . . . . .
C27 C 0.5746(3) 0.62944(16) 0.20873(12) 0.0278(5) Uani 1 1 d . . . . .
C28 C 0.6652(3) 0.54298(17) 0.16944(13) 0.0361(6) Uani 1 1 d . . . . .
C29 C 0.7807(3) 0.55277(19) 0.11241(13) 0.0418(6) Uani 1 1 d . . . . .
C30 C 0.8043(3) 0.64758(19) 0.09631(13) 0.0385(6) Uani 1 1 d . . . . .
C31 C 0.7110(3) 0.73313(17) 0.13614(12) 0.0296(5) Uani 1 1 d . . . . .
Al1 Al 0.01054(8) 0.75016(5) 0.31225(4) 0.02588(15) Uani 1 1 d . . . . .
Cl1 Cl -0.04720(8) 0.61224(4) 0.28716(3) 0.03769(15) Uani 1 1 d . . . . .
Cl2 Cl 0.11667(7) 0.73166(4) 0.41786(3) 0.03393(14) Uani 1 1 d . . . . .
Cl3 Cl 0.15722(8) 0.78876(6) 0.21873(3) 0.04369(17) Uani 1 1 d . . . . .
Cl4 Cl -0.19997(7) 0.87259(4) 0.32812(4) 0.03582(14) Uani 1 1 d . . . . .
C51A C 0.2964(13) 0.4740(8) 0.1084(6) 0.098(3) Uiso 0.5 1 d . . P A -1
C52A C 0.4184(5) 0.4894(4) 0.0446(3) 0.0673(18) Uiso 0.5 1 d G . P A -1
C53A C 0.5264(6) 0.3990(3) 0.0183(3) 0.0517(14) Uiso 0.5 1 d G . P A -1
C54A C 0.6429(5) 0.4021(4) -0.0407(3) 0.0682(19) Uiso 0.5 1 d G . P A -1
C55A C 0.6514(7) 0.4956(6) -0.0733(3) 0.106(3) Uiso 0.5 1 d G . P A -1
C56A C 0.5434(8) 0.5861(4) -0.0470(4) 0.119(4) Uiso 0.5 1 d G . P A -1
C57A C 0.4269(7) 0.5830(3) 0.0120(4) 0.074(2) Uiso 0.5 1 d G . P A -1
C61A C -0.0559(15) 1.1365(9) 0.0554(7) 0.068(3) Uiso 0.3127 1 d . . P B 1
C62A C -0.0542(10) 1.1636(6) 0.1354(3) 0.063(3) Uiso 0.3127 1 d G . P B 1
C63A C -0.0037(9) 1.2490(5) 0.1497(3) 0.0384(17) Uiso 0.3127 1 d G . P B 1
C64A C -0.0153(10) 1.2843(5) 0.2250(4) 0.056(3) Uiso 0.3127 1 d G . P B 1
C65A C -0.0774(12) 1.2342(7) 0.2861(3) 0.059(3) Uiso 0.3127 1 d G . P B 1
C66A C -0.1279(11) 1.1488(6) 0.2718(4) 0.060(3) Uiso 0.3127 1 d G . P B 1
C67A C -0.1163(10) 1.1135(5) 0.1964(4) 0.060(3) Uiso 0.3127 1 d G . P B 1
C61B C 0.0364(16) 1.3361(10) 0.2071(7) 0.092(3) Uiso 0.4068 1 d . . P C 2
C62B C -0.0330(8) 1.2466(4) 0.1917(4) 0.0559(18) Uiso 0.4068 1 d G . P C 2
C63B C -0.0817(9) 1.1950(5) 0.2557(3) 0.087(3) Uiso 0.4068 1 d G . P C 2
C64B C -0.1315(9) 1.1081(5) 0.2455(3) 0.075(3) Uiso 0.4068 1 d G . P C 2
C65B C -0.1325(9) 1.0728(4) 0.1712(4) 0.060(2) Uiso 0.4068 1 d G . P C 2
C66B C -0.0837(10) 1.1244(5) 0.1072(3) 0.089(3) Uiso 0.4068 1 d G . P C 2
C67B C -0.0340(9) 1.2113(5) 0.1175(3) 0.068(3) Uiso 0.4068 1 d G . P C 2
C61C C -0.1175(19) 1.0520(12) 0.1419(9) 0.074(4) Uiso 0.2805 1 d . . P D 3
C62C C -0.0836(11) 1.1494(6) 0.1815(4) 0.065(3) Uiso 0.2805 1 d G . P D 3
C63C C -0.0067(11) 1.2038(7) 0.1297(3) 0.040(3) Uiso 0.2805 1 d G . P D 3
C64C C 0.0384(11) 1.2863(6) 0.1556(4) 0.058(3) Uiso 0.2805 1 d G . P D 3
C65C C 0.0066(11) 1.3144(6) 0.2333(4) 0.050(3) Uiso 0.2805 1 d G . P D 3
C66C C -0.0703(12) 1.2600(7) 0.2850(3) 0.047(3) Uiso 0.2805 1 d G . P D 3
C67C C -0.1154(12) 1.1775(7) 0.2591(4) 0.053(3) Uiso 0.2805 1 d G . P D 3

loop_
_atom_site_aniso_label
_atom_site_aniso_U_11
_atom_site_aniso_U_22
_atom_site_aniso_U_33
_atom_site_aniso_U_23
_atom_site_aniso_U_13
_atom_site_aniso_U_12
B1 0.0211(12) 0.0282(11) 0.0183(10) -0.0007(8) -0.0005(9) -0.0081(9)
F1 0.0463(8) 0.0345(7) 0.0246(6) -0.0008(5) -0.0037(6) -0.0158(6)
F2 0.0616(10) 0.0512(8) 0.0246(6) 0.0068(6) -0.0191(7) -0.0177(8)
F3 0.0785(12) 0.0357(7) 0.0318(7) 0.0139(6) -0.0162(8) -0.0106(8)
F4 0.0818(12) 0.0267(6) 0.0343(7) 0.0026(6) -0.0112(8) -0.0183(7)
F5 0.0419(8) 0.0312(6) 0.0211(6) 0.0002(5) -0.0070(5) -0.0108(6)
F6 0.0412(8) 0.0313(6) 0.0336(7) 0.0025(5) 0.0043(6) -0.0135(6)
F7 0.0762(12) 0.0247(7) 0.0515(9) -0.0028(6) -0.0107(8) -0.0073(7)
F8 0.0766(13) 0.0436(9) 0.0453(9) -0.0150(7) 0.0067(9) 0.0213(9)
F9 0.0526(10) 0.0656(10) 0.0376(8) 0.0042(7) 0.0232(8) 0.0096(8)
F10 0.0400(8) 0.0381(7) 0.0309(7) 0.0074(6) 0.0083(6) -0.0068(6)
N1 0.0233(9) 0.0230(8) 0.0171(7) 0.0006(6) -0.0006(7) -0.0072(7)
N3 0.0216(9) 0.0238(8) 0.0176(8) 0.0000(6) -0.0002(7) -0.0039(7)
C2 0.0241(11) 0.0215(9) 0.0195(9) 0.0004(7) -0.0006(8) -0.0064(8)
C4 0.0217(10) 0.0245(9) 0.0194(9) -0.0014(7) 0.0017(8) -0.0081(8)
C5 0.0237(11) 0.0281(10) 0.0257(10) 0.0002(8) 0.0011(8) -0.0072(9)
C6 0.0209(11) 0.0256(10) 0.0350(11) -0.0013(8) 0.0029(9) -0.0037(9)
C7 0.0263(11) 0.0269(10) 0.0289(10) -0.0063(8) 0.0061(9) -0.0101(9)
C8 0.0298(12) 0.0292(10) 0.0198(9) -0.0045(8) 0.0036(8) -0.0129(9)
C9 0.0214(10) 0.0228(9) 0.0201(9) -0.0002(7) -0.0006(8) -0.0086(8)
C10 0.0280(11) 0.0238(9) 0.0177(8) 0.0020(7) -0.0048(8) -0.0095(8)
C11 0.0316(12) 0.0275(10) 0.0198(9) 0.0001(8) -0.0001(8) -0.0123(9)
C12 0.0413(14) 0.0323(11) 0.0229(10) 0.0037(8) -0.0013(9) -0.0149(10)
C13 0.0547(16) 0.0325(11) 0.0200(10) 0.0021(8) -0.0103(10) -0.0093(11)
C14 0.0471(15) 0.0324(11) 0.0320(11) 0.0043(9) -0.0197(11) -0.0175(11)
C15 0.0377(14) 0.0394(12) 0.0385(13) 0.0107(10) -0.0164(11) -0.0140(11)
C16 0.0366(13) 0.0282(10) 0.0270(10) 0.0038(8) -0.0067(9) -0.0054(10)
C17 0.0308(12) 0.0285(10) 0.0220(9) 0.0019(8) -0.0020(9) -0.0065(9)
C18 0.0376(13) 0.0272(10) 0.0279(10) 0.0039(8) -0.0110(9) -0.0165(10)
C19 0.0458(14) 0.0268(10) 0.0266(10) 0.0052(8) -0.0073(10) -0.0144(10)
C20 0.0233(11) 0.0258(9) 0.0198(9) 0.0004(7) 0.0004(8) -0.0042(8)
C21 0.0276(11) 0.0293(10) 0.0214(9) -0.0019(8) -0.0002(8) -0.0080(9)
C22 0.0384(13) 0.0376(12) 0.0190(9) 0.0022(8) -0.0082(9) -0.0076(10)
C23 0.0457(15) 0.0307(11) 0.0248(10) 0.0093(9) -0.0075(10) -0.0050(11)
C24 0.0454(14) 0.0241(10) 0.0254(10) 0.0000(8) -0.0035(10) -0.0075(10)
C25 0.0277(11) 0.0285(10) 0.0177(9) -0.0003(7) -0.0030(8) -0.0051(9)
C26 0.0277(11) 0.0253(9) 0.0159(8) -0.0007(7) -0.0028(8) -0.0032(9)
C27 0.0326(12) 0.0285(10) 0.0204(9) 0.0006(8) -0.0053(9) -0.0044(9)
C28 0.0494(16) 0.0255(10) 0.0291(11) -0.0005(9) -0.0104(11) -0.0008(10)
C29 0.0500(16) 0.0370(12) 0.0253(11) -0.0076(9) -0.0036(11) 0.0108(12)
C30 0.0369(14) 0.0452(13) 0.0208(10) 0.0017(9) 0.0062(10) 0.0061(11)
C31 0.0307(12) 0.0327(11) 0.0200(9) 0.0043(8) -0.0011(9) -0.0008(10)
Al1 0.0218(3) 0.0297(3) 0.0259(3) -0.0013(2) -0.0019(3) -0.0066(3)
Cl1 0.0411(3) 0.0336(3) 0.0406(3) -0.0069(2) -0.0086(3) -0.0115(3)
Cl2 0.0367(3) 0.0340(3) 0.0332(3) 0.0014(2) -0.0119(2) -0.0102(2)
Cl3 0.0348(3) 0.0643(4) 0.0330(3) 0.0023(3) 0.0046(3) -0.0188(3)
Cl4 0.0247(3) 0.0347(3) 0.0447(3) -0.0023(2) -0.0045(2) -0.0019(2)

loop_
_atom_type_symbol
_atom_type_description
_atom_type_scat_dispersion_real
_atom_type_scat_dispersion_imag
_atom_type_scat_source
C C 0.0033 0.0016 'International Tables Vol C Tables 4.2.6.8 and 6.1.1.4'
H H 0.0000 0.0000 'International Tables Vol C Tables 4.2.6.8 and 6.1.1.4'
B B 0.0013 0.0007 'International Tables Vol C Tables 4.2.6.8 and 6.1.1.4'
N N 0.0061 0.0033 'International Tables Vol C Tables 4.2.6.8 and 6.1.1.4'
F F 0.0171 0.0103 'International Tables Vol C Tables 4.2.6.8 and 6.1.1.4'
Al Al 0.0645 0.0514 'International Tables Vol C Tables 4.2.6.8 and 6.1.1.4'
Cl Cl 0.1484 0.1585 'International Tables Vol C Tables 4.2.6.8 and 6.1.1.4'

loop_
_geom_angle_atom_site_label_1
_geom_angle_atom_site_label_2
_geom_angle_atom_site_label_3
_geom_angle
N3 B1 C26 118.57(19)
N3 B1 C20 121.42(17)
C26 B1 C20 119.70(17)
C2 N1 C9 107.62(17)
C2 N1 C10 125.32(17)
C9 N1 C10 127.04(15)
C2 N3 C4 106.42(15)
C2 N3 B1 122.70(17)
C4 N3 B1 130.30(18)
N1 C2 N3 112.15(17)
N1 C2 H2 123.9
N3 C2 H2 123.9
C5 C4 C9 122.03(17)
C5 C4 N3 130.99(18)
C9 C4 N3 106.89(18)
C6 C5 C4 116.5(2)
C6 C5 H5 121.7
C4 C5 H5 121.7
C5 C6 C7 121.8(2)
C5 C6 H6 119.1
C7 C6 H6 119.1
C8 C7 C6 121.79(18)
C8 C7 H7 119.1
C6 C7 H7 119.1
C7 C8 C9 116.66(19)
C7 C8 H8 121.7
C9 C8 H8 121.7
C4 C9 C8 121.05(19)
C4 C9 N1 106.89(15)
C8 C9 N1 132.07(19)
N1 C10 C11 109.19(17)
N1 C10 C17 109.67(15)
C11 C10 C17 109.18(16)
N1 C10 C18 109.18(16)
C11 C10 C18 111.03(16)
C17 C10 C18 108.58(19)
C12 C11 C10 109.07(19)
C12 C11 H11A 109.9
C10 C11 H11A 109.9
C12 C11 H11B 109.9
C10 C11 H11B 109.9
H11A C11 H11B 108.3
C19 C12 C11 110.07(17)
C19 C12 C13 109.1(2)
C11 C12 C13 109.22(18)
C19 C12 H12 109.5
C11 C12 H12 109.5
C13 C12 H12 109.5
C14 C13 C12 109.65(17)
C14 C13 H13A 109.7
C12 C13 H13A 109.7
C14 C13 H13B 109.7
C12 C13 H13B 109.7
H13A C13 H13B 108.2
C13 C14 C18 109.9(2)
C13 C14 C15 109.77(19)
C18 C14 C15 109.22(19)
C13 C14 H14 109.3
C18 C14 H14 109.3
C15 C14 H14 109.3
C16 C15 C14 109.3(2)
C16 C15 H15A 109.8
C14 C15 H15A 109.8
C16 C15 H15B 109.8
C14 C15 H15B 109.8
H15A C15 H15B 108.3
C15 C16 C19 109.41(18)
C15 C16 C17 109.49(19)
C19 C16 C17 109.6(2)
C15 C16 H16 109.4
C19 C16 H16 109.4
C17 C16 H16 109.4
C10 C17 C16 109.31(16)
C10 C17 H17A 109.8
C16 C17 H17A 109.8
C10 C17 H17B 109.8
C16 C17 H17B 109.8
H17A C17 H17B 108.3
C14 C18 C10 108.83(17)
C14 C18 H18A 109.9
C10 C18 H18A 109.9
C14 C18 H18B 109.9
C10 C18 H18B 109.9
H18A C18 H18B 108.3
C16 C19 C12 109.66(18)
C16 C19 H19A 109.7
C12 C19 H19A 109.7
C16 C19 H19B 109.7
C12 C19 H19B 109.7
H19A C19 H19B 108.2
C21 C20 C25 114.95(19)
C21 C20 B1 121.05(18)
C25 C20 B1 123.72(19)
F1 C21 C22 116.71(19)
F1 C21 C20 120.08(19)
C22 C21 C20 123.21(19)
F2 C22 C21 120.7(2)
F2 C22 C23 119.5(2)
C21 C22 C23 119.8(2)
F3 C23 C22 120.8(2)
F3 C23 C24 119.8(2)
C22 C23 C24 119.4(2)
F4 C24 C25 121.2(2)
F4 C24 C23 119.2(2)
C25 C24 C23 119.6(2)
F5 C25 C24 116.76(18)
F5 C25 C20 120.17(19)
C24 C25 C20 123.04(19)
C27 C26 C31 115.43(18)
C27 C26 B1 124.98(18)
C31 C26 B1 119.56(19)
F6 C27 C28 116.6(2)
F6 C27 C26 120.12(17)
C28 C27 C26 123.3(2)
F7 C28 C27 120.7(2)
F7 C28 C29 120.2(2)
C27 C28 C29 119.0(2)
F8 C29 C30 120.0(2)
F8 C29 C28 120.1(2)
C30 C29 C28 119.9(2)
F9 C30 C29 119.8(2)
F9 C30 C31 120.3(2)
C29 C30 C31 119.9(2)
F10 C31 C30 117.3(2)
F10 C31 C26 120.19(18)
C30 C31 C26 122.4(2)
Cl3 Al1 Cl2 111.69(4)
Cl3 Al1 Cl1 110.49(4)
Cl2 Al1 Cl1 109.50(4)
Cl3 Al1 Cl4 108.46(4)
Cl2 Al1 Cl4 107.99(3)
Cl1 Al1 Cl4 108.62(4)
C53A C52A C57A 120.0
C53A C52A C51A 114.1(5)
C57A C52A C51A 125.9(5)
C52A C53A C54A 120.0
C55A C54A C53A 120.0
C54A C55A C56A 120.0
C57A C56A C55A 120.0
C56A C57A C52A 120.0
C63A C62A C67A 120.0
C63A C62A C61A 118.0(7)
C67A C62A C61A 121.6(7)
C64A C63A C62A 120.0
C63A C64A C65A 120.0
C66A C65A C64A 120.0
C65A C66A C67A 120.0
C66A C67A C62A 120.0
C63B C62B C67B 120.0
C63B C62B C61B 117.4(6)
C67B C62B C61B 122.3(6)
C64B C63B C62B 120.0
C65B C64B C63B 120.0
C64B C65B C66B 120.0
C67B C66B C65B 120.0
C66B C67B C62B 120.0
C63C C62C C67C 120.0
C63C C62C C61C 112.9(7)
C67C C62C C61C 127.0(7)
C64C C63C C62C 120.0
C63C C64C C65C 120.0
C66C C65C C64C 120.0
C65C C66C C67C 120.0
C66C C67C C62C 120.0

loop_
_geom_bond_atom_site_label_1
_geom_bond_atom_site_label_2
_geom_bond_distance
B1 N3 1.465(3)
B1 C26 1.561(3)
B1 C20 1.566(3)
F1 C21 1.348(2)
F2 C22 1.345(3)
F3 C23 1.333(3)
F4 C24 1.335(2)
F5 C25 1.345(2)
F6 C27 1.346(2)
F7 C28 1.335(3)
F8 C29 1.326(2)
F9 C30 1.335(3)
F10 C31 1.342(3)
N1 C2 1.319(2)
N1 C9 1.411(3)
N1 C10 1.501(3)
N3 C2 1.351(3)
N3 C4 1.417(2)
C2 H2 0.9500
C4 C5 1.385(3)
C4 C9 1.394(3)
C5 C6 1.382(3)
C5 H5 0.9500
C6 C7 1.398(3)
C6 H6 0.9500
C7 C8 1.378(3)
C7 H7 0.9500
C8 C9 1.401(2)
C8 H8 0.9500
C10 C11 1.535(3)
C10 C17 1.537(3)
C10 C18 1.538(3)
C11 C12 1.530(3)
C11 H11A 0.9900
C11 H11B 0.9900
C12 C19 1.529(3)
C12 C13 1.535(3)
C12 H12 1.0000
C13 C14 1.528(4)
C13 H13A 0.9900
C13 H13B 0.9900
C14 C18 1.531(3)
C14 C15 1.535(4)
C14 H14 1.0000
C15 C16 1.523(3)
C15 H15A 0.9900
C15 H15B 0.9900
C16 C19 1.528(3)
C16 C17 1.540(3)
C16 H16 1.0000
C17 H17A 0.9900
C17 H17B 0.9900
C18 H18A 0.9900
C18 H18B 0.9900
C19 H19A 0.9900
C19 H19B 0.9900
C20 C21 1.394(3)
C20 C25 1.395(3)
C21 C22 1.372(3)
C22 C23 1.376(3)
C23 C24 1.381(3)
C24 C25 1.377(3)
C26 C27 1.393(3)
C26 C31 1.397(3)
C27 C28 1.378(3)
C28 C29 1.384(4)
C29 C30 1.373(4)
C30 C31 1.381(3)
Al1 Cl3 2.1224(8)
Al1 Cl2 2.1366(9)
Al1 Cl1 2.1382(8)
Al1 Cl4 2.1415(9)
C51A C52A 1.521(11)
C52A C53A 1.3900
C52A C57A 1.3900
C53A C54A 1.3900
C54A C55A 1.3900
C55A C56A 1.3900
C56A C57A 1.3900
C61A C62A 1.450(13)
C62A C63A 1.3900
C62A C67A 1.3900
C63A C64A 1.3900
C64A C65A 1.3900
C65A C66A 1.3900
C66A C67A 1.3900
C61B C62B 1.549(13)
C62B C63B 1.3900
C62B C67B 1.3900
C63B C64B 1.3900
C64B C65B 1.3900
C65B C66B 1.3900
C66B C67B 1.3900
C61C C62C 1.618(17)
C62C C63C 1.3900
C62C C67C 1.3900
C63C C64C 1.3900
C64C C65C 1.3900
C65C C66C 1.3900
C66C C67C 1.3900
